data_7214946
loop_
_publ_author_name
'Hsiao, Hui-Lin'
'Wu, Chia-Jun'
'Hsu, Wayne'
'Yeh, Chun-Wei'
'Xie, Ming-Yuan'
'Huang, Wun-Jhih'
'Chen, Jhy-Der'

_publ_section_title
;
 Diverse Ag(i) complexes constructed from asymmetric pyridyl and pyrimidyl
 amide ligands: roles of Ag&#x22EF;Ag and \p--\p interactions
;
_journal_issue 23
_journal_name_full CrystEngComm
_journal_page_first 8143
_journal_paper_doi 10.1039/c2ce25995h
_journal_volume 14
_journal_year 2012
_chemical_formula_sum 'C26 H22 Ag F6 N6 O6 P'
_chemical_formula_weight 767.34
_chemical_name_systematic
;
?
;
_space_group_IT_number 2
_symmetry_cell_setting triclinic
_symmetry_space_group_name_Hall '-P 1'
_symmetry_space_group_name_H-M 'P -1'
_atom_sites_solution_hydrogens geom
_atom_sites_solution_primary direct
_atom_sites_solution_secondary difmap
_audit_creation_method SHELXL-97
_cell_angle_alpha 80.868(10)
_cell_angle_beta 63.900(9)
_cell_angle_gamma 88.796(12)
_cell_formula_units_Z 2
_cell_length_a 11.1676(15)
_cell_length_b 11.3893(18)
_cell_length_c 12.6805(12)
_cell_measurement_reflns_used 26
_cell_measurement_temperature 295(2)
_cell_measurement_theta_max 12.30
_cell_measurement_theta_min 4.94
_cell_volume 1427.9(3)
_computing_cell_refinement 'Bruker XSCANS'
_computing_data_collection 'Bruker XSCANS'
_computing_data_reduction 'Bruker SHELXTL'
_computing_molecular_graphics 'Bruker SHELXTL'
_computing_publication_material 'Bruker SHELXTL'
_computing_structure_refinement 'SHELXL-97 (Sheldrick, 1997)'
_computing_structure_solution 'SHELXS-97 (Sheldrick, 1990)'
_diffrn_ambient_temperature 295(2)
_diffrn_measured_fraction_theta_full 0.994
_diffrn_measured_fraction_theta_max 0.994
_diffrn_measurement_device_type 'Bruker P4'
_diffrn_measurement_method '\w scans'
_diffrn_radiation_monochromator graphite
_diffrn_radiation_source 'fine-focus sealed tube'
_diffrn_radiation_type MoK\a
_diffrn_radiation_wavelength 0.71073
_diffrn_reflns_av_R_equivalents 0.0293
_diffrn_reflns_av_sigmaI/netI 0.0509
_diffrn_reflns_limit_h_max 13
_diffrn_reflns_limit_h_min -1
_diffrn_reflns_limit_k_max 13
_diffrn_reflns_limit_k_min -13
_diffrn_reflns_limit_l_max 15
_diffrn_reflns_limit_l_min -14
_diffrn_reflns_number 5831
_diffrn_reflns_theta_full 25.00
_diffrn_reflns_theta_max 25.00
_diffrn_reflns_theta_min 1.81
_diffrn_standards_interval_count 97
_diffrn_standards_number 3
_exptl_absorpt_coefficient_mu 0.855
_exptl_absorpt_correction_T_max 0.9973
_exptl_absorpt_correction_T_min 0.8993
_exptl_absorpt_correction_type empirical
_exptl_crystal_colour colorless
_exptl_crystal_density_diffrn 1.785
_exptl_crystal_density_method 'not measured'
_exptl_crystal_description block
_exptl_crystal_F_000 768
_exptl_crystal_size_max 0.5
_exptl_crystal_size_mid 0.3
_exptl_crystal_size_min 0.2
_refine_diff_density_max 0.282
_refine_diff_density_min -0.325
_refine_diff_density_rms 0.074
_refine_ls_extinction_method none
_refine_ls_goodness_of_fit_ref 1.011
_refine_ls_hydrogen_treatment constr
_refine_ls_matrix_type full
_refine_ls_number_parameters 469
_refine_ls_number_reflns 4997
_refine_ls_number_restraints 0
_refine_ls_restrained_S_all 1.011
_refine_ls_R_factor_all 0.0772
_refine_ls_R_factor_gt 0.0405
_refine_ls_shift/su_max 0.001
_refine_ls_shift/su_mean 0.000
_refine_ls_structure_factor_coef Fsqd
_refine_ls_weighting_details 'calc w=1/[\s^2^(Fo^2^)+(0.0402P)^2^+0.3590P] where P=(Fo^2^+2Fc^2^)/3'
_refine_ls_weighting_scheme calc
_refine_ls_wR_factor_gt 0.0801
_refine_ls_wR_factor_ref 0.0943
_reflns_number_gt 3342
_reflns_number_total 4997
_reflns_threshold_expression >2sigma(I)
_cod_data_source_file c2ce25995h.txt
_cod_data_source_block 9
_cod_depositor_comments
;
The following automatic conversions were performed:

'_symmetry_cell_setting' value 'Triclinic' changed to 'triclinic'
according to
/usr/data/users/saulius/automatic-downloads/retrospective/RSC/lib/dictionaries/cif_core.dic
dictionary named 'cif_core.dic' version 2.4.2 from 2011-04-26.

Automatic conversion script
Id: cif_fix_values 2281 2013-09-26 08:29:07Z andrius 
;
_cod_original_sg_symbol_H-M P-1
_cod_database_code 7214946

loop_
_symmetry_equiv_pos_as_xyz
'x, y, z'
'-x, -y, -z'

loop_
_atom_site_label
_atom_site_type_symbol
_atom_site_fract_x
_atom_site_fract_y
_atom_site_fract_z
_atom_site_U_iso_or_equiv
_atom_site_adp_type
_atom_site_occupancy
_atom_site_symmetry_multiplicity
_atom_site_calc_flag
_atom_site_refinement_flags
_atom_site_disorder_assembly
_atom_site_disorder_group
Ag Ag 0.94190(4) 0.63362(3) 0.52529(3) 0.07112(16) Uani 1 1 d . . .
C4 C 0.7308(4) 0.4250(3) 0.7365(3) 0.0444(9) Uani 1 1 d . . .
C3 C 0.7220(5) 0.3722(4) 0.9188(4) 0.0769(14) Uani 1 1 d . . .
H3A H 0.6786 0.3326 0.9969 0.092 Uiso 1 1 calc R . .
C2 C 0.8405(4) 0.4323(4) 0.8832(4) 0.0586(11) Uani 1 1 d . . .
H2A H 0.8797 0.4335 0.9344 0.070 Uiso 1 1 calc R . .
C1 C 0.8987(4) 0.4902(4) 0.7699(4) 0.0570(10) Uani 1 1 d . . .
H1A H 0.9791 0.5335 0.7436 0.068 Uiso 1 1 calc R . .
C5 C 0.7116(4) 0.4374(3) 0.5449(3) 0.0410(8) Uani 1 1 d . . .
C6 C 0.6258(3) 0.3913(3) 0.4964(3) 0.0382(8) Uani 1 1 d . . .
C11 C 0.6653(4) 0.4209(3) 0.3757(3) 0.0482(9) Uani 1 1 d . . .
H11A H 0.7432 0.4683 0.3285 0.058 Uiso 1 1 calc R . .
C10 C 0.5917(4) 0.3816(3) 0.3235(3) 0.0490(9) Uani 1 1 d . . .
H10A H 0.6209 0.4016 0.2417 0.059 Uiso 1 1 calc R . .
C9 C 0.4751(3) 0.3128(3) 0.3923(3) 0.0423(9) Uani 1 1 d . . .
C8 C 0.4325(4) 0.2857(4) 0.5137(3) 0.0543(10) Uani 1 1 d . . .
H8A H 0.3524 0.2413 0.5611 0.065 Uiso 1 1 calc R . .
C7 C 0.5067(4) 0.3234(3) 0.5657(3) 0.0512(10) Uani 1 1 d . . .
H7A H 0.4772 0.3034 0.6476 0.061 Uiso 1 1 calc R . .
C12 C 0.3914(4) 0.2672(3) 0.3416(4) 0.0502(10) Uani 1 1 d . . .
C13 C 0.3600(5) 0.2674(4) 0.1686(4) 0.0737(13) Uani 1 1 d . . .
H13A H 0.4012 0.3018 0.0857 0.111 Uiso 1 1 calc R . .
H13B H 0.2703 0.2925 0.2055 0.111 Uiso 1 1 calc R . .
H13C H 0.3584 0.1822 0.1767 0.111 Uiso 1 1 calc R . .
C17 C 1.0967(4) 0.8972(3) 0.3785(3) 0.0460(9) Uani 1 1 d . . .
C16 C 1.1021(4) 0.9888(4) 0.2052(4) 0.0639(12) Uani 1 1 d . . .
H16A H 1.1299 1.0526 0.1425 0.077 Uiso 1 1 calc R . .
C15 C 1.0280(5) 0.8967(4) 0.2038(4) 0.0663(12) Uani 1 1 d . . .
H15A H 1.0031 0.8967 0.1428 0.080 Uiso 1 1 calc R . .
C14 C 0.9921(4) 0.8049(4) 0.2955(4) 0.0636(12) Uani 1 1 d . . .
H14A H 0.9417 0.7405 0.2962 0.076 Uiso 1 1 calc R . .
C18 C 1.1212(4) 0.8364(3) 0.5682(3) 0.0498(10) Uani 1 1 d . . .
C19 C 1.1913(4) 0.8738(3) 0.6347(3) 0.0447(9) Uani 1 1 d . . .
C24 C 1.1492(4) 0.8204(3) 0.7518(3) 0.0541(10) Uani 1 1 d . . .
H24A H 1.0782 0.7636 0.7867 0.065 Uiso 1 1 calc R . .
C23 C 1.2110(4) 0.8503(3) 0.8172(3) 0.0539(10) Uani 1 1 d . . .
H23A H 1.1805 0.8145 0.8963 0.065 Uiso 1 1 calc R . .
C22 C 1.3177(4) 0.9327(3) 0.7666(3) 0.0456(9) Uani 1 1 d . . .
C21 C 1.3590(4) 0.9848(4) 0.6504(4) 0.0692(13) Uani 1 1 d . . .
H21A H 1.4311 1.0405 0.6150 0.083 Uiso 1 1 calc R . .
C20 C 1.2969(4) 0.9569(4) 0.5848(3) 0.0668(12) Uani 1 1 d . . .
H20A H 1.3263 0.9943 0.5063 0.080 Uiso 1 1 calc R . .
C25 C 1.3833(4) 0.9625(4) 0.8398(4) 0.0513(10) Uani 1 1 d . . .
C26 C 1.5444(5) 1.0875(4) 0.8471(4) 0.0771(14) Uani 1 1 d . . .
H26A H 1.6153 1.1456 0.7956 0.116 Uiso 1 1 calc R . .
H26B H 1.5798 1.0221 0.8802 0.116 Uiso 1 1 calc R . .
H26C H 1.4784 1.1232 0.9103 0.116 Uiso 1 1 calc R . .
N2 N 0.6648(4) 0.3674(3) 0.8461(3) 0.0729(11) Uani 1 1 d . . .
N1 N 0.8459(3) 0.4882(3) 0.6927(3) 0.0490(8) Uani 1 1 d . . .
N3 N 0.6678(3) 0.4114(3) 0.6652(3) 0.0501(8) Uani 1 1 d . . .
H3B H 0.5872 0.3813 0.7039 0.060 Uiso 1 1 calc R . .
N5 N 1.1363(3) 0.9915(3) 0.2929(3) 0.0585(9) Uani 1 1 d . . .
N4 N 1.0253(3) 0.8015(3) 0.3860(3) 0.0530(8) Uani 1 1 d . . .
N6 N 1.1414(3) 0.9076(3) 0.4642(3) 0.0539(8) Uani 1 1 d . . .
H6A H 1.1910 0.9710 0.4480 0.065 Uiso 1 1 calc R . .
O1 O 0.8164(3) 0.4933(3) 0.4793(2) 0.0625(8) Uani 1 1 d . . .
O2 O 0.2937(3) 0.2017(3) 0.3984(3) 0.0879(10) Uani 1 1 d . . .
O3 O 0.4359(3) 0.3067(3) 0.2262(2) 0.0651(8) Uani 1 1 d . . .
O4 O 1.0493(4) 0.7460(3) 0.6081(3) 0.0871(11) Uani 1 1 d . . .
O5 O 1.3507(3) 0.9173(3) 0.9413(3) 0.0719(8) Uani 1 1 d . . .
O6 O 1.4833(3) 1.0444(2) 0.7793(2) 0.0637(8) Uani 1 1 d . . .
P P 0.80604(10) 0.69960(10) 0.08562(9) 0.0531(3) Uani 1 1 d . . .
F1 F 0.6514(7) 0.6655(10) 0.1389(10) 0.098(3) Uani 0.70 1 d P A 1
F2 F 0.8292(9) 0.6952(8) -0.0441(7) 0.084(3) Uani 0.70 1 d P A 1
F3 F 0.7841(9) 0.6992(10) 0.2182(8) 0.082(3) Uani 0.70 1 d P A 1
F4 F 0.9583(6) 0.7263(6) 0.0399(6) 0.082(2) Uani 0.70 1 d P A 1
F5 F 0.8331(7) 0.5598(4) 0.1021(4) 0.0910(18) Uani 0.70 1 d P A 1
F6 F 0.7840(8) 0.8340(5) 0.0718(6) 0.1035(18) Uani 0.70 1 d P A 1
F1' F 0.691(3) 0.615(3) 0.127(3) 0.178(16) Uani 0.30 1 d P A 2
F2' F 0.787(3) 0.740(3) -0.028(2) 0.200(16) Uani 0.30 1 d P A 2
F3' F 0.832(3) 0.660(3) 0.194(2) 0.133(10) Uani 0.30 1 d P A 2
F4' F 0.925(2) 0.801(2) 0.0297(13) 0.130(8) Uani 0.30 1 d P A 2
F5' F 0.908(4) 0.620(3) 0.022(3) 0.261(14) Uani 0.30 1 d P A 2
F6' F 0.717(2) 0.794(2) 0.148(2) 0.216(12) Uani 0.30 1 d P A 2

loop_
_atom_site_aniso_label
_atom_site_aniso_U_11
_atom_site_aniso_U_22
_atom_site_aniso_U_33
_atom_site_aniso_U_23
_atom_site_aniso_U_13
_atom_site_aniso_U_12
Ag 0.0797(3) 0.0705(2) 0.0690(2) 0.00698(16) -0.0425(2) -0.03854(18)
C4 0.051(2) 0.045(2) 0.045(2) -0.0054(17) -0.0278(19) -0.0061(18)
C3 0.089(3) 0.099(4) 0.054(3) 0.014(2) -0.050(3) -0.032(3)
C2 0.075(3) 0.063(3) 0.061(3) -0.009(2) -0.051(2) -0.001(2)
C1 0.059(3) 0.062(2) 0.062(3) -0.011(2) -0.038(2) -0.011(2)
C5 0.042(2) 0.045(2) 0.043(2) -0.0087(16) -0.0238(19) -0.0036(17)
C6 0.036(2) 0.0424(19) 0.042(2) -0.0096(16) -0.0221(17) 0.0000(16)
C11 0.049(2) 0.051(2) 0.046(2) 0.0008(17) -0.0240(19) -0.0162(18)
C10 0.057(2) 0.054(2) 0.042(2) -0.0036(17) -0.0276(19) -0.0093(19)
C9 0.042(2) 0.045(2) 0.050(2) -0.0155(17) -0.0271(19) 0.0035(17)
C8 0.047(2) 0.071(3) 0.047(2) -0.0087(19) -0.023(2) -0.019(2)
C7 0.050(2) 0.064(2) 0.039(2) -0.0037(18) -0.0203(19) -0.0149(19)
C12 0.049(2) 0.057(2) 0.058(3) -0.015(2) -0.034(2) -0.001(2)
C13 0.086(3) 0.092(3) 0.073(3) -0.026(3) -0.058(3) -0.004(3)
C17 0.046(2) 0.050(2) 0.048(2) -0.0121(19) -0.0239(19) 0.0002(18)
C16 0.075(3) 0.067(3) 0.057(3) 0.001(2) -0.038(2) -0.004(2)
C15 0.082(3) 0.075(3) 0.060(3) -0.015(2) -0.047(3) 0.006(3)
C14 0.071(3) 0.070(3) 0.072(3) -0.020(2) -0.049(3) -0.001(2)
C18 0.058(2) 0.046(2) 0.052(2) -0.0082(18) -0.030(2) -0.0080(19)
C19 0.049(2) 0.044(2) 0.044(2) -0.0069(17) -0.0234(19) -0.0056(18)
C24 0.054(2) 0.059(2) 0.049(2) 0.0033(19) -0.026(2) -0.020(2)
C23 0.056(2) 0.066(3) 0.041(2) 0.0009(19) -0.025(2) -0.013(2)
C22 0.054(2) 0.047(2) 0.041(2) -0.0096(17) -0.0253(19) -0.0007(18)
C21 0.075(3) 0.073(3) 0.063(3) 0.008(2) -0.037(2) -0.038(2)
C20 0.079(3) 0.078(3) 0.046(2) 0.007(2) -0.035(2) -0.034(2)
C25 0.052(3) 0.056(2) 0.051(2) -0.015(2) -0.025(2) 0.003(2)
C26 0.077(3) 0.088(3) 0.094(3) -0.029(3) -0.058(3) -0.008(3)
N2 0.076(3) 0.094(3) 0.054(2) 0.0165(19) -0.042(2) -0.038(2)
N1 0.0478(19) 0.0580(19) 0.0500(18) -0.0064(15) -0.0299(16) -0.0098(15)
N3 0.0491(19) 0.063(2) 0.0429(18) 0.0013(15) -0.0271(15) -0.0193(15)
N5 0.071(2) 0.060(2) 0.053(2) -0.0017(17) -0.0369(18) -0.0102(18)
N4 0.060(2) 0.0549(19) 0.0540(19) -0.0100(15) -0.0335(17) -0.0049(16)
N6 0.060(2) 0.0570(19) 0.0523(19) -0.0011(16) -0.0339(17) -0.0193(16)
O1 0.0530(17) 0.087(2) 0.0475(15) -0.0055(14) -0.0233(14) -0.0271(15)
O2 0.075(2) 0.129(3) 0.070(2) -0.0056(19) -0.0416(18) -0.043(2)
O3 0.075(2) 0.081(2) 0.0566(18) -0.0082(15) -0.0449(16) -0.0170(15)
O4 0.128(3) 0.068(2) 0.090(2) 0.0179(17) -0.079(2) -0.046(2)
O5 0.091(2) 0.079(2) 0.0601(19) -0.0014(16) -0.0499(18) -0.0136(17)
O6 0.0633(18) 0.0731(19) 0.0656(18) -0.0132(15) -0.0372(15) -0.0128(15)
P 0.0506(7) 0.0685(8) 0.0423(6) -0.0039(5) -0.0235(5) -0.0107(6)
F1 0.042(2) 0.166(10) 0.080(4) -0.011(5) -0.024(2) -0.013(4)
F2 0.095(4) 0.120(5) 0.041(3) -0.017(4) -0.032(3) -0.019(3)
F3 0.072(4) 0.129(8) 0.042(2) -0.022(4) -0.019(3) -0.025(4)
F4 0.046(2) 0.118(5) 0.068(3) 0.005(3) -0.017(2) -0.017(3)
F5 0.128(5) 0.060(3) 0.069(3) 0.006(2) -0.034(3) -0.004(3)
F6 0.122(6) 0.060(3) 0.101(4) 0.000(3) -0.029(4) 0.008(3)
F1' 0.23(3) 0.18(3) 0.14(2) 0.083(17) -0.13(2) -0.17(2)
F2' 0.21(3) 0.26(3) 0.15(2) 0.150(19) -0.16(2) -0.16(2)
F3' 0.17(3) 0.14(2) 0.12(2) 0.050(15) -0.11(2) -0.051(16)
F4' 0.15(2) 0.166(16) 0.062(7) 0.007(11) -0.040(10) -0.115(15)
F5' 0.34(4) 0.21(3) 0.30(4) -0.18(3) -0.18(3) 0.18(3)
F6' 0.141(18) 0.145(18) 0.26(3) -0.042(18) 0.005(18) 0.079(16)

loop_
_atom_type_symbol
_atom_type_description
_atom_type_scat_dispersion_real
_atom_type_scat_dispersion_imag
_atom_type_scat_source
C C 0.0033 0.0016 'International Tables Vol C Tables 4.2.6.8 and 6.1.1.4'
H H 0.0000 0.0000 'International Tables Vol C Tables 4.2.6.8 and 6.1.1.4'
N N 0.0061 0.0033 'International Tables Vol C Tables 4.2.6.8 and 6.1.1.4'
O O 0.0106 0.0060 'International Tables Vol C Tables 4.2.6.8 and 6.1.1.4'
F F 0.0171 0.0103 'International Tables Vol C Tables 4.2.6.8 and 6.1.1.4'
P P 0.1023 0.0942 'International Tables Vol C Tables 4.2.6.8 and 6.1.1.4'
Ag Ag -0.8971 1.1015 'International Tables Vol C Tables 4.2.6.8 and 6.1.1.4'

loop_
_geom_angle_atom_site_label_1
_geom_angle_atom_site_label_2
_geom_angle_atom_site_label_3
_geom_angle
_geom_angle_site_symmetry_3
N4 Ag N1 168.95(11) .
N4 Ag O4 76.91(10) .
N1 Ag O4 94.79(10) .
N4 Ag O1 114.36(10) .
N1 Ag O1 73.83(9) .
O4 Ag O1 168.62(9) .
N4 Ag Ag 122.69(8) 2_766
N1 Ag Ag 67.34(8) 2_766
O4 Ag Ag 115.39(9) 2_766
O1 Ag Ag 60.76(7) 2_766
N2 C4 N1 126.4(3) .
N2 C4 N3 112.5(3) .
N1 C4 N3 121.2(3) .
N2 C3 C2 122.8(4) .
N2 C3 H3A 118.6 .
C2 C3 H3A 118.6 .
C1 C2 C3 116.6(4) .
C1 C2 H2A 121.7 .
C3 C2 H2A 121.7 .
C2 C1 N1 123.2(4) .
C2 C1 H1A 118.4 .
N1 C1 H1A 118.4 .
O1 C5 N3 122.4(3) .
O1 C5 C6 120.9(3) .
N3 C5 C6 116.7(3) .
C11 C6 C7 118.3(3) .
C11 C6 C5 117.6(3) .
C7 C6 C5 124.1(3) .
C6 C11 C10 121.3(3) .
C6 C11 H11A 119.4 .
C10 C11 H11A 119.4 .
C9 C10 C11 120.1(3) .
C9 C10 H10A 119.9 .
C11 C10 H10A 119.9 .
C10 C9 C8 119.0(3) .
C10 C9 C12 122.8(3) .
C8 C9 C12 118.1(3) .
C7 C8 C9 120.9(3) .
C7 C8 H8A 119.6 .
C9 C8 H8A 119.6 .
C8 C7 C6 120.3(3) .
C8 C7 H7A 119.8 .
C6 C7 H7A 119.8 .
O2 C12 O3 123.1(3) .
O2 C12 C9 124.1(4) .
O3 C12 C9 112.8(3) .
O3 C13 H13A 109.5 .
O3 C13 H13B 109.5 .
H13A C13 H13B 109.5 .
O3 C13 H13C 109.5 .
H13A C13 H13C 109.5 .
H13B C13 H13C 109.5 .
N5 C17 N4 126.6(3) .
N5 C17 N6 111.5(3) .
N4 C17 N6 121.9(3) .
N5 C16 C15 122.5(4) .
N5 C16 H16A 118.7 .
C15 C16 H16A 118.7 .
C14 C15 C16 116.7(4) .
C14 C15 H15A 121.6 .
C16 C15 H15A 121.6 .
N4 C14 C15 123.6(4) .
N4 C14 H14A 118.2 .
C15 C14 H14A 118.2 .
O4 C18 N6 123.2(3) .
O4 C18 C19 119.6(3) .
N6 C18 C19 117.2(3) .
C20 C19 C24 118.6(3) .
C20 C19 C18 123.3(3) .
C24 C19 C18 118.1(3) .
C23 C24 C19 120.7(3) .
C23 C24 H24A 119.7 .
C19 C24 H24A 119.7 .
C24 C23 C22 120.6(3) .
C24 C23 H23A 119.7 .
C22 C23 H23A 119.7 .
C21 C22 C23 118.2(3) .
C21 C22 C25 122.5(3) .
C23 C22 C25 119.3(3) .
C20 C21 C22 121.7(4) .
C20 C21 H21A 119.2 .
C22 C21 H21A 119.2 .
C21 C20 C19 120.2(4) .
C21 C20 H20A 119.9 .
C19 C20 H20A 119.9 .
O5 C25 O6 123.7(4) .
O5 C25 C22 124.1(4) .
O6 C25 C22 112.2(3) .
O6 C26 H26A 109.5 .
O6 C26 H26B 109.5 .
H26A C26 H26B 109.5 .
O6 C26 H26C 109.5 .
H26A C26 H26C 109.5 .
H26B C26 H26C 109.5 .
C4 N2 C3 116.0(3) .
C4 N1 C1 115.1(3) .
C4 N1 Ag 129.6(2) .
C1 N1 Ag 113.2(2) .
C5 N3 C4 131.3(3) .
C5 N3 H3B 114.3 .
C4 N3 H3B 114.3 .
C17 N5 C16 116.2(3) .
C17 N4 C14 114.4(3) .
C17 N4 Ag 132.6(2) .
C14 N4 Ag 113.0(3) .
C18 N6 C17 132.2(3) .
C18 N6 H6A 113.9 .
C17 N6 H6A 113.9 .
C5 O1 Ag 129.0(2) .
C12 O3 C13 116.9(3) .
C18 O4 Ag 132.5(3) .
C25 O6 C26 115.9(3) .
F5' P F1' 96.6(18) .
F5' P F6' 171.8(16) .
F1' P F6' 91.6(16) .
F5' P F3' 88.8(15) .
F1' P F3' 94.3(16) .
F6' P F3' 89.6(13) .
F5' P F6 137.0(16) .
F1' P F6 118.9(15) .
F6' P F6 37.0(9) .
F3' P F6 110.3(11) .
F5' P F2' 89.4(15) .
F1' P F2' 87.6(14) .
F6' P F2' 91.9(17) .
F3' P F2' 177.6(15) .
F6 P F2' 70.1(13) .
F5' P F4 56.6(14) .
F1' P F4 150.7(15) .
F6' P F4 115.2(11) .
F3' P F4 75.3(11) .
F6 P F4 90.4(3) .
F2' P F4 102.3(11) .
F5' P F2 64.2(12) .
F1' P F2 87.8(12) .
F6' P F2 117.3(12) .
F3' P F2 152.9(11) .
F6 P F2 92.0(4) .
F2' P F2 25.4(14) .
F4 P F2 89.8(4) .
F5' P F1 122.1(15) .
F1' P F1 26.6(16) .
F6' P F1 66.2(11) .
F3' P F1 101.2(12) .
F6 P F1 92.5(5) .
F2' P F1 81.1(11) .
F4 P F1 176.1(5) .
F2 P F1 92.7(6) .
F5' P F3 114.0(12) .
F1' P F3 91.4(13) .
F6' P F3 64.7(12) .
F3' P F3 25.2(11) .
F6 P F3 90.1(5) .
F2' P F3 156.5(14) .
F4 P F3 89.8(4) .
F2 P F3 177.9(5) .
F1 P F3 87.5(5) .
F5' P F4' 85.8(15) .
F1' P F4' 172.9(14) .
F6' P F4' 86.2(12) .
F3' P F4' 92.5(13) .
F6 P F4' 56.3(9) .
F2' P F4' 85.8(11) .
F4 P F4' 34.4(9) .
F2 P F4' 87.2(6) .
F1 P F4' 148.8(11) .
F3 P F4' 93.7(6) .
F5' P F5 42.6(15) .
F1' P F5 62.9(14) .
F6' P F5 143.1(10) .
F3' P F5 67.9(12) .
F6 P F5 177.8(4) .
F2' P F5 111.7(13) .
F4 P F5 88.0(4) .
F2 P F5 89.5(4) .
F1 P F5 89.1(4) .
F3 P F5 88.5(4) .
F4' P F5 122.1(11) .

loop_
_geom_bond_atom_site_label_1
_geom_bond_atom_site_label_2
_geom_bond_distance
_geom_bond_site_symmetry_2
Ag N4 2.280(3) .
Ag N1 2.314(3) .
Ag O4 2.404(3) .
Ag O1 2.443(2) .
Ag Ag 3.3287(9) 2_766
C4 N2 1.317(5) .
C4 N1 1.328(4) .
C4 N3 1.395(4) .
C3 N2 1.340(5) .
C3 C2 1.356(6) .
C3 H3A 0.9300 .
C2 C1 1.348(5) .
C2 H2A 0.9300 .
C1 N1 1.349(4) .
C1 H1A 0.9300 .
C5 O1 1.214(4) .
C5 N3 1.364(4) .
C5 C6 1.488(4) .
C6 C11 1.378(5) .
C6 C7 1.392(5) .
C11 C10 1.379(5) .
C11 H11A 0.9300 .
C10 C9 1.378(5) .
C10 H10A 0.9300 .
C9 C8 1.379(5) .
C9 C12 1.488(5) .
C8 C7 1.375(5) .
C8 H8A 0.9300 .
C7 H7A 0.9300 .
C12 O2 1.199(4) .
C12 O3 1.323(5) .
C13 O3 1.455(4) .
C13 H13A 0.9600 .
C13 H13B 0.9600 .
C13 H13C 0.9600 .
C17 N5 1.325(5) .
C17 N4 1.331(4) .
C17 N6 1.400(4) .
C16 N5 1.330(5) .
C16 C15 1.357(6) .
C16 H16A 0.9300 .
C15 C14 1.352(6) .
C15 H15A 0.9300 .
C14 N4 1.347(5) .
C14 H14A 0.9300 .
C18 O4 1.214(4) .
C18 N6 1.362(5) .
C18 C19 1.488(5) .
C19 C20 1.374(5) .
C19 C24 1.381(5) .
C24 C23 1.371(5) .
C24 H24A 0.9300 .
C23 C22 1.377(5) .
C23 H23A 0.9300 .
C22 C21 1.369(5) .
C22 C25 1.490(5) .
C21 C20 1.368(5) .
C21 H21A 0.9300 .
C20 H20A 0.9300 .
C25 O5 1.200(4) .
C25 O6 1.329(5) .
C26 O6 1.453(4) .
C26 H26A 0.9600 .
C26 H26B 0.9600 .
C26 H26C 0.9600 .
N3 H3B 0.8600 .
N6 H6A 0.8600 .
P F5' 1.464(19) .
P F1' 1.468(19) .
P F6' 1.517(17) .
P F3' 1.52(3) .
P F6 1.539(5) .
P F2' 1.54(2) .
P F4 1.555(6) .
P F2 1.558(7) .
P F1 1.583(8) .
P F3 1.588(9) .
P F4' 1.602(13) .
P F5 1.612(5) .
